data_4029377
loop_
_publ_author_name
'Shimizu, Tomoaki'
'Koya, Shunsuke'
'Yamasaki, Ryu'
'Mutoh, Yuichiro'
'Azumaya, Isao'
'Katagiri, Kosuke'
'Saito, Shinichi'

_publ_section_title
;
 Acid-Mediated Ring-Expansion Reaction of N-Aryl-2-vinylazetidines:
 Synthesis and Unanticipated Reactivity of Tetrahydrobenzazocines.
;
_journal_issue 10
_journal_name_full 'The Journal of organic chemistry'
_journal_page_first 4367
_journal_page_last 4377
_journal_paper_doi 10.1021/jo500249c
_journal_volume 79
_journal_year 2014
_chemical_formula_sum 'C13 H17 N O2'
_chemical_formula_weight 219.28
_chemical_name_systematic
; 
 ? 
;
_space_group_IT_number 14
_symmetry_cell_setting monoclinic
_symmetry_space_group_name_Hall '-P 2ybc'
_symmetry_space_group_name_H-M 'P 1 21/c 1'
_atom_sites_solution_hydrogens geom
_atom_sites_solution_primary direct
_atom_sites_solution_secondary difmap
_audit_creation_method SHELXL-97
_cell_angle_alpha 90.00
_cell_angle_beta 92.305(2)
_cell_angle_gamma 90.00
_cell_formula_units_Z 4
_cell_length_a 11.401(3)
_cell_length_b 12.000(3)
_cell_length_c 8.479(2)
_cell_measurement_reflns_used 5033
_cell_measurement_temperature 120
_cell_measurement_theta_max 25.81
_cell_measurement_theta_min 2.47
_cell_volume 1159.1(5)
_computing_cell_refinement 'APEX2 (Bruker AXS, 2006)'
_computing_data_collection 'APEX2 (Bruker AXS, 2006)'
_computing_data_reduction 'SAINT (Bruker AXS, 2004)'
_computing_molecular_graphics 'XSHEL (Bruker AXS,2002)'
_computing_publication_material 'XCIF (Bruker AXS, 2001)'
_computing_structure_refinement 'SHELXL-97 (Sheldrick, 1997)'
_computing_structure_solution 'SHELXS-97 (Sheldrick, 1997)'
_diffrn_ambient_temperature 120
_diffrn_detector_area_resol_mean 8.333
_diffrn_measured_fraction_theta_full 0.968
_diffrn_measured_fraction_theta_max 0.931
_diffrn_measurement_device_type 'Bruker APEXII CCD area detector'
_diffrn_measurement_method 'phi and omega scans'
_diffrn_radiation_monochromator graphite
_diffrn_radiation_source 'sealed tube'
_diffrn_radiation_type MoK\a
_diffrn_radiation_wavelength 0.71073
_diffrn_reflns_av_R_equivalents 0.0715
_diffrn_reflns_av_sigmaI/netI 0.0633
_diffrn_reflns_limit_h_max 13
_diffrn_reflns_limit_h_min -13
_diffrn_reflns_limit_k_max 14
_diffrn_reflns_limit_k_min -13
_diffrn_reflns_limit_l_max 10
_diffrn_reflns_limit_l_min -10
_diffrn_reflns_number 8621
_diffrn_reflns_theta_full 25.50
_diffrn_reflns_theta_max 25.95
_diffrn_reflns_theta_min 1.79
_exptl_absorpt_coefficient_mu 0.084
_exptl_absorpt_correction_T_max 0.9751
_exptl_absorpt_correction_T_min 0.9710
_exptl_absorpt_correction_type empirical
_exptl_absorpt_process_details
;
SADABS Sheldrick 1996
;
_exptl_crystal_colour colorless
_exptl_crystal_density_diffrn 1.257
_exptl_crystal_density_method 'not measured'
_exptl_crystal_description prismatic
_exptl_crystal_F_000 472
_exptl_crystal_size_max 0.35
_exptl_crystal_size_mid 0.30
_exptl_crystal_size_min 0.30
_refine_diff_density_max 0.399
_refine_diff_density_min -0.328
_refine_diff_density_rms 0.091
_refine_ls_extinction_method none
_refine_ls_goodness_of_fit_ref 1.055
_refine_ls_hydrogen_treatment mixed
_refine_ls_matrix_type full
_refine_ls_number_parameters 151
_refine_ls_number_reflns 2113
_refine_ls_number_restraints 0
_refine_ls_restrained_S_all 1.055
_refine_ls_R_factor_all 0.0806
_refine_ls_R_factor_gt 0.0753
_refine_ls_shift/su_max 0.000
_refine_ls_shift/su_mean 0.000
_refine_ls_structure_factor_coef Fsqd
_refine_ls_weighting_details 'calc w=1/[\s^2^(Fo^2^)+(0.1792P)^2^+0.0000P] where P=(Fo^2^+2Fc^2^)/3'
_refine_ls_weighting_scheme calc
_refine_ls_wR_factor_gt 0.2139
_refine_ls_wR_factor_ref 0.2236
_reflns_number_gt 1826
_reflns_number_total 2113
_reflns_threshold_expression >2sigma(I)
_cod_data_source_file jo500249c_si_001.cif
_cod_data_source_block compound_3b
_cod_depositor_comments
;
The following automatic conversions were performed:

'_symmetry_cell_setting' value 'Monoclinic' changed to 'monoclinic'
according to
/usr/data/users/saulius/crontab/automatic-downloads/rss-feeds/ACS/lib/dictionaries/cif_core.dic
dictionary named 'cif_core.dic' version 2.4.2 from 2011-04-26.

Automatic conversion script
Id: cif_fix_values 2281 2013-09-26 08:29:07Z andrius 

 Adding full bibliography for 4029376--4029377.cif.
;
_cod_original_sg_symbol_H-M 'P2(1)/c  '
_cod_database_code 4029377

loop_
_symmetry_equiv_pos_as_xyz
'x, y, z'
'-x, y+1/2, -z+1/2'
'-x, -y, -z'
'x, -y-1/2, z-1/2'

loop_
_atom_site_label
_atom_site_type_symbol
_atom_site_fract_x
_atom_site_fract_y
_atom_site_fract_z
_atom_site_U_iso_or_equiv
_atom_site_adp_type
_atom_site_occupancy
_atom_site_symmetry_multiplicity
_atom_site_calc_flag
_atom_site_refinement_flags
O1 O 0.36031(11) 0.19372(10) 0.16008(15) 0.0282(4) Uani 1 1 d .
O2 O 0.27188(11) 0.00565(10) 0.02497(13) 0.0278(4) Uani 1 1 d .
N1 N 0.00186(13) 0.24831(12) 0.43813(17) 0.0243(4) Uani 1 1 d .
C6 C 0.18263(15) 0.22084(14) 0.30584(19) 0.0227(5) Uani 1 1 d .
H6 H 0.2116 0.2880 0.3522 0.027 Uiso 1 1 calc R
C3 C 0.09778(15) 0.02544(14) 0.17197(19) 0.0209(5) Uani 1 1 d .
H3 H 0.0692 -0.0419 0.1258 0.025 Uiso 1 1 calc R
C4 C 0.02636(14) 0.08377(14) 0.27500(17) 0.0201(5) Uani 1 1 d .
C1 C 0.25204(15) 0.16176(14) 0.20307(19) 0.0227(5) Uani 1 1 d .
C2 C 0.20763(15) 0.06233(14) 0.13545(18) 0.0218(5) Uani 1 1 d .
C5 C 0.07095(15) 0.18265(14) 0.34167(18) 0.0208(5) Uani 1 1 d .
C7 C -0.09373(15) 0.04137(14) 0.31371(19) 0.0230(5) Uani 1 1 d .
H7A H -0.0852 -0.0186 0.3935 0.028 Uiso 1 1 calc R
H7B H -0.1322 0.0091 0.2174 0.028 Uiso 1 1 calc R
C9 C -0.10346(16) 0.20115(15) 0.5020(2) 0.0285(5) Uani 1 1 d .
H9A H -0.1537 0.2619 0.5403 0.034 Uiso 1 1 calc R
H9B H -0.0816 0.1526 0.5928 0.034 Uiso 1 1 calc R
C12 C -0.28171(16) 0.08697(16) 0.4420(2) 0.0302(5) Uani 1 1 d .
H12 H -0.2740 0.0394 0.5314 0.036 Uiso 1 1 calc R
C8 C -0.17168(15) 0.13366(14) 0.37720(19) 0.0257(5) Uani 1 1 d .
H8 H -0.1944 0.1846 0.2878 0.031 Uiso 1 1 calc R
C10 C 0.39908(19) 0.30213(16) 0.2128(3) 0.0382(6) Uani 1 1 d .
H10A H 0.3429 0.3586 0.1742 0.057 Uiso 1 1 calc R
H10B H 0.4765 0.3179 0.1717 0.057 Uiso 1 1 calc R
H10C H 0.4042 0.3037 0.3284 0.057 Uiso 1 1 calc R
C11 C 0.36307(16) -0.06232(16) 0.0945(2) 0.0340(5) Uani 1 1 d .
H11A H 0.4167 -0.0158 0.1594 0.051 Uiso 1 1 calc R
H11B H 0.4066 -0.0982 0.0110 0.051 Uiso 1 1 calc R
H11C H 0.3285 -0.1196 0.1607 0.051 Uiso 1 1 calc R
C13 C -0.38795(17) 0.10710(17) 0.3840(2) 0.0391(6) Uani 1 1 d .
H13A H -0.3990 0.1543 0.2947 0.047 Uiso 1 1 calc R
H13B H -0.4538 0.0745 0.4314 0.047 Uiso 1 1 calc R
H1 H 0.0418(19) 0.2923(19) 0.503(3) 0.039(6) Uiso 1 1 d .

loop_
_atom_site_aniso_label
_atom_site_aniso_U_11
_atom_site_aniso_U_22
_atom_site_aniso_U_33
_atom_site_aniso_U_23
_atom_site_aniso_U_13
_atom_site_aniso_U_12
O1 0.0265(8) 0.0292(8) 0.0291(8) 0.0005(5) 0.0024(5) -0.0037(5)
O2 0.0312(8) 0.0352(8) 0.0171(7) -0.0040(5) 0.0023(5) 0.0061(5)
N1 0.0294(9) 0.0241(8) 0.0191(8) -0.0061(6) 0.0000(6) 0.0010(6)
C6 0.0294(10) 0.0207(9) 0.0177(9) -0.0010(7) -0.0033(7) 0.0000(7)
C3 0.0291(10) 0.0204(9) 0.0130(9) -0.0001(6) -0.0033(7) 0.0015(7)
C4 0.0271(10) 0.0210(9) 0.0121(8) 0.0015(6) -0.0029(7) 0.0018(7)
C1 0.0250(9) 0.0255(9) 0.0174(9) 0.0046(7) -0.0025(7) -0.0003(7)
C2 0.0271(10) 0.0246(10) 0.0134(8) 0.0008(6) -0.0012(7) 0.0054(7)
C5 0.0284(10) 0.0196(9) 0.0140(9) 0.0010(6) -0.0024(7) 0.0040(7)
C7 0.0300(10) 0.0230(9) 0.0160(9) 0.0003(6) -0.0003(7) -0.0009(7)
C9 0.0359(11) 0.0289(11) 0.0209(10) -0.0028(7) 0.0038(8) 0.0024(8)
C12 0.0367(11) 0.0332(11) 0.0212(9) -0.0008(7) 0.0081(8) -0.0014(8)
C8 0.0306(10) 0.0278(10) 0.0187(9) 0.0006(7) 0.0018(7) 0.0027(7)
C10 0.0363(11) 0.0300(11) 0.0486(13) 0.0011(8) 0.0050(9) -0.0108(8)
C11 0.0329(11) 0.0348(11) 0.0342(11) -0.0034(8) 0.0024(8) 0.0097(8)
C13 0.0333(11) 0.0427(13) 0.0418(12) -0.0048(9) 0.0089(9) -0.0038(9)

loop_
_atom_type_symbol
_atom_type_description
_atom_type_scat_dispersion_real
_atom_type_scat_dispersion_imag
_atom_type_scat_source
C C 0.0033 0.0016 'International Tables Vol C Tables 4.2.6.8 and 6.1.1.4'
H H 0.0000 0.0000 'International Tables Vol C Tables 4.2.6.8 and 6.1.1.4'
N N 0.0061 0.0033 'International Tables Vol C Tables 4.2.6.8 and 6.1.1.4'
O O 0.0106 0.0060 'International Tables Vol C Tables 4.2.6.8 and 6.1.1.4'

loop_
_geom_angle_atom_site_label_1
_geom_angle_atom_site_label_2
_geom_angle_atom_site_label_3
_geom_angle
C1 O1 C10 116.33(14)
C2 O2 C11 113.28(13)
C5 N1 C9 119.44(14)
C5 N1 H1 114.5(15)
C9 N1 H1 114.7(15)
C1 C6 C5 120.92(16)
C1 C6 H6 119.5
C5 C6 H6 119.5
C2 C3 C4 122.37(16)
C2 C3 H3 118.8
C4 C3 H3 118.8
C5 C4 C3 117.58(16)
C5 C4 C7 121.03(15)
C3 C4 C7 121.39(15)
O1 C1 C6 124.73(16)
O1 C1 C2 116.49(15)
C6 C1 C2 118.77(16)
C3 C2 O2 120.24(15)
C3 C2 C1 119.77(15)
O2 C2 C1 119.88(15)
C6 C5 N1 118.75(15)
C6 C5 C4 120.58(15)
N1 C5 C4 120.57(15)
C4 C7 C8 112.15(14)
C4 C7 H7A 109.2
C8 C7 H7A 109.2
C4 C7 H7B 109.2
C8 C7 H7B 109.2
H7A C7 H7B 107.9
N1 C9 C8 110.81(14)
N1 C9 H9A 109.5
C8 C9 H9A 109.5
N1 C9 H9B 109.5
C8 C9 H9B 109.5
H9A C9 H9B 108.1
C13 C12 C8 124.59(18)
C13 C12 H12 117.7
C8 C12 H12 117.7
C12 C8 C9 110.85(14)
C12 C8 C7 111.40(15)
C9 C8 C7 109.99(14)
C12 C8 H8 108.2
C9 C8 H8 108.2
C7 C8 H8 108.2
O1 C10 H10A 109.5
O1 C10 H10B 109.5
H10A C10 H10B 109.5
O1 C10 H10C 109.5
H10A C10 H10C 109.5
H10B C10 H10C 109.5
O2 C11 H11A 109.5
O2 C11 H11B 109.5
H11A C11 H11B 109.5
O2 C11 H11C 109.5
H11A C11 H11C 109.5
H11B C11 H11C 109.5
C12 C13 H13A 120.0
C12 C13 H13B 120.0
H13A C13 H13B 120.0

loop_
_geom_bond_atom_site_label_1
_geom_bond_atom_site_label_2
_geom_bond_distance
O1 C1 1.356(2)
O1 C10 1.439(2)
O2 C2 1.390(2)
O2 C11 1.430(2)
N1 C5 1.401(2)
N1 C9 1.452(2)
N1 H1 0.88(2)
C6 C1 1.394(2)
C6 C5 1.398(2)
C6 H6 0.9500
C3 C2 1.375(3)
C3 C4 1.405(2)
C3 H3 0.9500
C4 C5 1.401(2)
C4 C7 1.509(2)
C1 C2 1.409(2)
C7 C8 1.531(2)
C7 H7A 0.9900
C7 H7B 0.9900
C9 C8 1.521(3)
C9 H9A 0.9900
C9 H9B 0.9900
C12 C13 1.311(3)
C12 C8 1.498(2)
C12 H12 0.9500
C8 H8 1.0000
C10 H10A 0.9800
C10 H10B 0.9800
C10 H10C 0.9800
C11 H11A 0.9800
C11 H11B 0.9800
C11 H11C 0.9800
C13 H13A 0.9500
C13 H13B 0.9500
